data_4126440
loop_
_publ_author_name
'Guo, Ling-Yu'
'Su, Hai-Feng'
'Kurmoo, Mohamedally'
'Tung, Chen-Ho'
'Sun, Di'
'Zheng, Lan-Sun'

_publ_section_title
;
 Core-Shell {Mn7&#x2286;(Mn,Cd)12} Assembled from Core {Mn7} Disc.
;
_journal_name_full 'Journal of the American Chemical Society'
_journal_paper_doi 10.1021/jacs.7b08679
_journal_year 2017
_chemical_formula_sum 'C72 H108 Cl3 Mn7 N24 O27'
_chemical_formula_weight 2232.75
_space_group_crystal_system trigonal
_space_group_IT_number 167
_space_group_name_Hall '-R 3 2"c'
_space_group_name_H-M_alt 'R -3 c :H'
_symmetry_space_group_name_Hall '-R 3 2"c'
_symmetry_space_group_name_H-M 'R -3 c :H'
_atom_sites_solution_hydrogens geom
_audit_creation_method SHELXL-2014/7
_cell_angle_alpha 90
_cell_angle_beta 90
_cell_angle_gamma 120
_cell_formula_units_Z 6
_cell_length_a 15.2800(10)
_cell_length_b 15.2800(10)
_cell_length_c 76.328(11)
_cell_measurement_reflns_used 2587
_cell_measurement_temperature 173(2)
_cell_measurement_theta_max 21.91
_cell_measurement_theta_min 2.63
_cell_volume 15433(3)
_computing_structure_refinement 'SHELXL-2014/7 (Sheldrick, 2014)'
_diffrn_ambient_temperature 173(2)
_diffrn_measured_fraction_theta_full 0.993
_diffrn_measured_fraction_theta_max 0.993
_diffrn_measurement_device_type 'CCD area detector'
_diffrn_measurement_method 'phi and omega scans'
_diffrn_radiation_type MoK\a
_diffrn_radiation_wavelength 0.71073
_diffrn_reflns_av_R_equivalents 0.0457
_diffrn_reflns_av_unetI/netI 0.0373
_diffrn_reflns_Laue_measured_fraction_full 0.993
_diffrn_reflns_Laue_measured_fraction_max 0.993
_diffrn_reflns_limit_h_max 11
_diffrn_reflns_limit_h_min -11
_diffrn_reflns_limit_k_max 17
_diffrn_reflns_limit_k_min -18
_diffrn_reflns_limit_l_max 90
_diffrn_reflns_limit_l_min -67
_diffrn_reflns_number 14467
_diffrn_reflns_point_group_measured_fraction_full 0.993
_diffrn_reflns_point_group_measured_fraction_max 0.993
_diffrn_reflns_theta_full 24.999
_diffrn_reflns_theta_max 24.999
_diffrn_reflns_theta_min 1.873
_exptl_absorpt_coefficient_mu 0.988
_exptl_absorpt_correction_T_max 0.7456
_exptl_absorpt_correction_T_min 0.6712
_exptl_absorpt_correction_type multi-scan
_exptl_absorpt_process_details sadabs
_exptl_crystal_density_diffrn 1.441
_exptl_crystal_density_method 'not measured'
_exptl_crystal_description plate
_exptl_crystal_F_000 6900
_exptl_crystal_size_max 0.170
_exptl_crystal_size_mid 0.100
_exptl_crystal_size_min 0.080
_exptl_transmission_factor_max 0.9002
_exptl_transmission_factor_min 0.9002
_refine_diff_density_max 0.961
_refine_diff_density_min -1.268
_refine_diff_density_rms 0.122
_refine_ls_extinction_method none
_refine_ls_goodness_of_fit_ref 1.128
_refine_ls_hydrogen_treatment constr
_refine_ls_matrix_type full
_refine_ls_number_parameters 221
_refine_ls_number_reflns 3009
_refine_ls_number_restraints 27
_refine_ls_restrained_S_all 1.129
_refine_ls_R_factor_all 0.0965
_refine_ls_R_factor_gt 0.0725
_refine_ls_shift/su_max 0.002
_refine_ls_shift/su_mean 0.000
_refine_ls_structure_factor_coef Fsqd
_refine_ls_weighting_details 'w=1/[\s^2^(Fo^2^)+(0.1080P)^2^+115.8000P] where P=(Fo^2^+2Fc^2^)/3'
_refine_ls_weighting_scheme calc
_refine_ls_wR_factor_gt 0.1982
_refine_ls_wR_factor_ref 0.2161
_reflns_Friedel_coverage 0.000
_reflns_number_gt 2268
_reflns_number_total 3009
_reflns_threshold_expression 'I > 2\s(I)'
_cod_data_source_file ja7b08679_si_002.cif
_cod_data_source_block Mn7
_cod_database_code 4126440
_shelx_shelxl_version_number 2014/7
_shelx_space_group_comment
;
The symmetry employed for this shelxl refinement is uniquely defined
by the following loop, which should always be used as a source of
symmetry information in preference to the above space-group names.
They are only intended as comments.
;
_shelx_estimated_absorpt_t_min 0.850
_shelx_estimated_absorpt_t_max 0.925

loop_
_space_group_symop_operation_xyz
'x, y, z'
'-y, x-y, z'
'-x+y, -x, z'
'y, x, -z+1/2'
'x-y, -y, -z+1/2'
'-x, -x+y, -z+1/2'
'x+2/3, y+1/3, z+1/3'
'-y+2/3, x-y+1/3, z+1/3'
'-x+y+2/3, -x+1/3, z+1/3'
'y+2/3, x+1/3, -z+5/6'
'x-y+2/3, -y+1/3, -z+5/6'
'-x+2/3, -x+y+1/3, -z+5/6'
'x+1/3, y+2/3, z+2/3'
'-y+1/3, x-y+2/3, z+2/3'
'-x+y+1/3, -x+2/3, z+2/3'
'y+1/3, x+2/3, -z+7/6'
'x-y+1/3, -y+2/3, -z+7/6'
'-x+1/3, -x+y+2/3, -z+7/6'
'-x, -y, -z'
'y, -x+y, -z'
'x-y, x, -z'
'-y, -x, z-1/2'
'-x+y, y, z-1/2'
'x, x-y, z-1/2'
'-x+2/3, -y+1/3, -z+1/3'
'y+2/3, -x+y+1/3, -z+1/3'
'x-y+2/3, x+1/3, -z+1/3'
'-y+2/3, -x+1/3, z-1/6'
'-x+y+2/3, y+1/3, z-1/6'
'x+2/3, x-y+1/3, z-1/6'
'-x+1/3, -y+2/3, -z+2/3'
'y+1/3, -x+y+2/3, -z+2/3'
'x-y+1/3, x+2/3, -z+2/3'
'-y+1/3, -x+2/3, z+1/6'
'-x+y+1/3, y+2/3, z+1/6'
'x+1/3, x-y+2/3, z+1/6'

loop_
_atom_site_label
_atom_site_type_symbol
_atom_site_fract_x
_atom_site_fract_y
_atom_site_fract_z
_atom_site_U_iso_or_equiv
_atom_site_adp_type
_atom_site_occupancy
_atom_site_site_symmetry_order
_atom_site_calc_flag
_atom_site_refinement_flags_posn
_atom_site_refinement_flags_adp
_atom_site_refinement_flags_occupancy
Mn1 Mn 1.0000 1.0000 0.0000 0.0318(5) Uani 1 6 d S T P
Mn2 Mn 0.88788(7) 0.74648(6) -0.00204(2) 0.0360(3) Uani 1 1 d . . .
O1 O 1.0164(3) 0.8842(3) -0.01441(4) 0.0358(9) Uani 1 1 d . . .
O2 O 1.0153(3) 0.7591(3) 0.01188(5) 0.0451(10) Uani 1 1 d . . .
N1 N 0.9901(4) 0.7697(4) -0.03723(5) 0.0387(11) Uani 1 1 d . . .
N2 N 0.9167(4) 0.6942(4) -0.02748(6) 0.0431(12) Uani 1 1 d . . .
N3 N 0.8260(4) 0.6191(4) 0.01645(6) 0.0447(12) Uani 1 1 d . . .
N4 N 0.8969(4) 0.6216(4) 0.02794(6) 0.0434(12) Uani 1 1 d . . .
C1 C 1.0223(5) 0.8756(4) -0.03240(7) 0.0393(13) Uani 1 1 d . . .
H1A H 1.0927 0.9206 -0.0363 0.047 Uiso 1 1 calc R U .
H1B H 0.9785 0.8970 -0.0383 0.047 Uiso 1 1 calc R U .
C2 C 1.0890(5) 0.8002(6) -0.06498(8) 0.0580(17) Uani 1 1 d . . .
H2A H 1.0592 0.8299 -0.0726 0.087 Uiso 1 1 calc R U .
H2B H 1.1100 0.7604 -0.0720 0.087 Uiso 1 1 calc R U .
H2C H 1.1479 0.8542 -0.0589 0.087 Uiso 1 1 calc R U .
C3 C 1.0123(5) 0.7330(5) -0.05174(7) 0.0449(14) Uani 1 1 d . . .
C4 C 0.9541(6) 0.6305(5) -0.05092(8) 0.0551(17) Uani 1 1 d . . .
H4 H 0.9541 0.5835 -0.0591 0.066 Uiso 1 1 calc R U .
C5 C 0.8942(5) 0.6073(5) -0.03577(8) 0.0496(15) Uani 1 1 d . . .
C6 C 0.8202(7) 0.5076(5) -0.02828(10) 0.072(2) Uani 1 1 d . . .
H6A H 0.7644 0.4713 -0.0366 0.109 Uiso 1 1 calc R U .
H6B H 0.7936 0.5176 -0.0172 0.109 Uiso 1 1 calc R U .
H6C H 0.8536 0.4681 -0.0261 0.109 Uiso 1 1 calc R U .
C7 C 0.6418(5) 0.5176(5) 0.01266(10) 0.0619(18) Uani 1 1 d . . .
H7A H 0.5854 0.4889 0.0210 0.093 Uiso 1 1 calc R U .
H7B H 0.6296 0.4681 0.0034 0.093 Uiso 1 1 calc R U .
H7C H 0.6477 0.5789 0.0074 0.093 Uiso 1 1 calc R U .
C8 C 0.7380(5) 0.5437(4) 0.02212(8) 0.0469(15) Uani 1 1 d . . .
C9 C 0.7515(5) 0.4983(5) 0.03680(8) 0.0527(16) Uani 1 1 d . . .
H9 H 0.7005 0.4432 0.0433 0.063 Uiso 1 1 calc R U .
C10 C 0.8535(5) 0.5489(5) 0.04012(8) 0.0483(15) Uani 1 1 d . . .
C11 C 0.9146(6) 0.5364(6) 0.05432(10) 0.069(2) Uani 1 1 d . . .
H11A H 0.9626 0.5194 0.0490 0.103 Uiso 1 1 calc R U .
H11B H 0.8693 0.4821 0.0623 0.103 Uiso 1 1 calc R U .
H11C H 0.9516 0.5997 0.0609 0.103 Uiso 1 1 calc R U .
C12 C 1.0056(5) 0.6987(5) 0.02542(8) 0.0514(16) Uani 1 1 d . . .
H12A H 1.0324 0.7396 0.0362 0.062 Uiso 1 1 calc R U .
H12B H 1.0449 0.6645 0.0231 0.062 Uiso 1 1 calc R U .
Cl1 Cl 0.6667 0.3333 0.0833 0.0959(17) Uani 1 6 d DS TU P
O5 O 0.7640(6) 0.3333 0.0833 0.100(3) Uani 0.5 2 d DS TU P
O6 O 0.6667 0.3333 0.10204(12) 0.098(2) Uani 0.5 3 d DS TU P
O7 O 0.650(2) 0.3826(19) 0.0978(2) 0.101(3) Uani 0.25 1 d D U P
Cl2 Cl 1.0000 1.0000 -0.08982(7) 0.1160(16) Uani 1 3 d S T P
O3 O 1.0000 1.0000 -0.07234(19) 0.176(8) Uani 1 3 d S T P
O4 O 0.8998(7) 0.9556(9) -0.09628(16) 0.181(5) Uani 1 1 d . . .
O1W O 0.8140(10) 0.7235(12) -0.0771(3) 0.164(9) Uani 0.5 1 d . . P

loop_
_atom_site_aniso_label
_atom_site_aniso_U_11
_atom_site_aniso_U_22
_atom_site_aniso_U_33
_atom_site_aniso_U_23
_atom_site_aniso_U_13
_atom_site_aniso_U_12
Mn1 0.0340(7) 0.0340(7) 0.0274(9) 0.000 0.000 0.0170(3)
Mn2 0.0401(5) 0.0362(5) 0.0312(5) 0.0004(3) -0.0002(3) 0.0186(4)
O1 0.041(2) 0.040(2) 0.0269(17) -0.0010(15) -0.0003(15) 0.0206(18)
O2 0.042(2) 0.045(2) 0.043(2) 0.0126(18) -0.0025(17) 0.0167(19)
N1 0.045(3) 0.046(3) 0.031(2) -0.007(2) -0.005(2) 0.027(2)
N2 0.054(3) 0.038(3) 0.038(2) -0.001(2) 0.000(2) 0.024(2)
N3 0.049(3) 0.041(3) 0.045(3) 0.002(2) 0.002(2) 0.023(2)
N4 0.050(3) 0.041(3) 0.044(3) 0.002(2) 0.002(2) 0.026(2)
C1 0.051(3) 0.040(3) 0.030(3) -0.001(2) 0.003(2) 0.025(3)
C2 0.064(4) 0.075(5) 0.041(3) -0.014(3) 0.000(3) 0.040(4)
C3 0.051(4) 0.057(4) 0.036(3) -0.010(3) -0.007(3) 0.034(3)
C4 0.079(5) 0.062(4) 0.042(3) -0.019(3) -0.011(3) 0.047(4)
C5 0.063(4) 0.044(4) 0.047(3) -0.009(3) -0.012(3) 0.031(3)
C6 0.097(6) 0.041(4) 0.066(5) -0.003(3) 0.003(4) 0.024(4)
C7 0.051(4) 0.049(4) 0.073(5) 0.004(3) 0.000(3) 0.015(3)
C8 0.054(4) 0.033(3) 0.055(4) 0.004(3) 0.008(3) 0.023(3)
C9 0.054(4) 0.041(4) 0.055(4) 0.003(3) 0.007(3) 0.018(3)
C10 0.063(4) 0.043(3) 0.043(3) 0.010(3) 0.010(3) 0.030(3)
C11 0.082(5) 0.066(5) 0.065(4) 0.019(4) -0.002(4) 0.042(4)
C12 0.044(4) 0.056(4) 0.054(4) 0.009(3) 0.001(3) 0.025(3)
Cl1 0.120(3) 0.120(3) 0.048(2) 0.000 0.000 0.0599(13)
O5 0.118(4) 0.125(4) 0.059(4) 0.004(3) 0.0021(17) 0.062(2)
O6 0.120(3) 0.120(3) 0.052(4) 0.000 0.000 0.0601(17)
O7 0.122(4) 0.122(4) 0.052(4) -0.001(3) 0.001(3) 0.057(3)
Cl2 0.124(3) 0.124(3) 0.101(4) 0.000 0.000 0.0619(13)
O3 0.226(13) 0.226(13) 0.076(9) 0.000 0.000 0.113(6)
O4 0.091(6) 0.195(10) 0.204(10) 0.020(8) -0.040(6) 0.032(6)
O1W 0.055(7) 0.160(15) 0.30(3) 0.097(17) 0.035(12) 0.073(9)

loop_
_atom_type_symbol
_atom_type_description
_atom_type_scat_dispersion_real
_atom_type_scat_dispersion_imag
_atom_type_scat_source
C C 0.0033 0.0016 'International Tables Vol C Tables 4.2.6.8 and 6.1.1.4'
H H 0.0000 0.0000 'International Tables Vol C Tables 4.2.6.8 and 6.1.1.4'
Cl Cl 0.1484 0.1585 'International Tables Vol C Tables 4.2.6.8 and 6.1.1.4'
Mn Mn 0.3368 0.7283 'International Tables Vol C Tables 4.2.6.8 and 6.1.1.4'
N N 0.0061 0.0033 'International Tables Vol C Tables 4.2.6.8 and 6.1.1.4'
O O 0.0106 0.0060 'International Tables Vol C Tables 4.2.6.8 and 6.1.1.4'

loop_
_geom_angle_atom_site_label_1
_geom_angle_atom_site_label_2
_geom_angle_atom_site_label_3
_geom_angle
_geom_angle_site_symmetry_1
_geom_angle_site_symmetry_3
O1 Mn1 O1 82.79(11) . 21_655
O1 Mn1 O1 97.21(11) . 3_675
O1 Mn1 O1 180.00(15) 21_655 3_675
O1 Mn1 O1 180.0 . 19_775
O1 Mn1 O1 97.21(11) 21_655 19_775
O1 Mn1 O1 82.79(11) 3_675 19_775
O1 Mn1 O1 82.79(11) . 20_565
O1 Mn1 O1 97.21(11) 21_655 20_565
O1 Mn1 O1 82.79(11) 3_675 20_565
O1 Mn1 O1 97.21(11) 19_775 20_565
O1 Mn1 O1 97.21(11) . 2_765
O1 Mn1 O1 82.79(11) 21_655 2_765
O1 Mn1 O1 97.21(11) 3_675 2_765
O1 Mn1 O1 82.79(11) 19_775 2_765
O1 Mn1 O1 180.00(15) 20_565 2_765
O2 Mn2 O2 170.57(12) 20_565 .
O2 Mn2 N3 103.26(18) 20_565 .
O2 Mn2 N3 74.35(17) . .
O2 Mn2 N2 91.89(17) 20_565 .
O2 Mn2 N2 97.52(17) . .
N3 Mn2 N2 108.47(18) . .
O2 Mn2 O1 103.98(15) 20_565 .
O2 Mn2 O1 78.13(14) . .
N3 Mn2 O1 152.48(16) . .
N2 Mn2 O1 74.49(16) . .
O2 Mn2 O1 78.85(14) 20_565 20_565
O2 Mn2 O1 92.58(15) . 20_565
N3 Mn2 O1 101.14(16) . 20_565
N2 Mn2 O1 150.29(15) . 20_565
O1 Mn2 O1 80.43(18) . 20_565
C1 O1 Mn1 127.6(3) . .
C1 O1 Mn2 113.3(3) . .
Mn1 O1 Mn2 98.37(13) . .
C1 O1 Mn2 117.2(3) . 21_655
Mn1 O1 Mn2 97.87(13) . 21_655
Mn2 O1 Mn2 96.99(13) . 21_655
C12 O2 Mn2 131.1(4) . 21_655
C12 O2 Mn2 122.4(4) . .
Mn2 O2 Mn2 105.99(16) 21_655 .
C3 N1 N2 111.5(5) . .
C3 N1 C1 129.6(5) . .
N2 N1 C1 118.2(4) . .
C5 N2 N1 105.9(5) . .
C5 N2 Mn2 139.7(4) . .
N1 N2 Mn2 113.6(3) . .
C8 N3 N4 104.9(5) . .
C8 N3 Mn2 140.9(4) . .
N4 N3 Mn2 113.6(4) . .
C10 N4 N3 111.2(5) . .
C10 N4 C12 129.5(5) . .
N3 N4 C12 119.3(4) . .
O1 C1 N1 110.4(4) . .
N1 C3 C4 106.4(5) . .
N1 C3 C2 122.6(6) . .
C4 C3 C2 131.0(6) . .
C3 C4 C5 107.2(5) . .
N2 C5 C4 108.9(6) . .
N2 C5 C6 121.1(6) . .
C4 C5 C6 129.9(6) . .
N3 C8 C9 110.9(6) . .
N3 C8 C7 120.3(6) . .
C9 C8 C7 128.8(6) . .
C10 C9 C8 106.1(6) . .
N4 C10 C9 106.9(5) . .
N4 C10 C11 121.6(6) . .
C9 C10 C11 131.6(6) . .
O2 C12 N4 109.8(5) . .
O6 Cl1 O6 180.0 16_544 .
O6 Cl1 O7 39.3(10) 16_544 16_544
O6 Cl1 O7 140.7(10) . 16_544
O6 Cl1 O7 39.3(10) 16_544 17_554
O6 Cl1 O7 140.7(10) . 17_554
O7 Cl1 O7 66.5(16) 16_544 17_554
O6 Cl1 O7 39.3(10) 16_544 18_654
O6 Cl1 O7 140.7(10) . 18_654
O7 Cl1 O7 66.5(16) 16_544 18_654
O7 Cl1 O7 66.5(16) 17_554 18_654
O6 Cl1 O7 140.7(10) 16_544 .
O6 Cl1 O7 39.3(10) . .
O7 Cl1 O7 160(2) 16_544 .
O7 Cl1 O7 128(2) 17_554 .
O7 Cl1 O7 104(2) 18_654 .
O6 Cl1 O7 140.7(10) 16_544 3_665
O6 Cl1 O7 39.3(10) . 3_665
O7 Cl1 O7 104(2) 16_544 3_665
O7 Cl1 O7 160(2) 17_554 3_665
O7 Cl1 O7 128(2) 18_654 3_665
O7 Cl1 O7 66.5(16) . 3_665
O6 Cl1 O7 140.7(10) 16_544 2_655
O6 Cl1 O7 39.3(10) . 2_655
O7 Cl1 O7 128(2) 16_544 2_655
O7 Cl1 O7 104(2) 17_554 2_655
O7 Cl1 O7 160(2) 18_654 2_655
O7 Cl1 O7 66.5(16) . 2_655
O7 Cl1 O7 66.5(16) 3_665 2_655
O7 Cl1 O5 52.1(10) 16_544 .
O7 Cl1 O5 116.0(11) 17_554 .
O7 Cl1 O5 100.1(12) 18_654 .
O7 Cl1 O5 116.0(11) . .
O7 Cl1 O5 52.1(10) 3_665 .
O7 Cl1 O5 100.1(12) 2_655 .
O7 Cl1 O5 100.1(12) 16_544 3_665
O7 Cl1 O5 52.1(10) 17_554 3_665
O7 Cl1 O5 116.0(11) 18_654 3_665
O7 Cl1 O5 100.1(12) . 3_665
O7 Cl1 O5 116.0(11) 3_665 3_665
O7 Cl1 O5 52.1(10) 2_655 3_665
O5 Cl1 O5 120.0 . 3_665
O7 Cl1 O5 116.0(11) 16_544 2_655
O7 Cl1 O5 100.1(12) 17_554 2_655
O7 Cl1 O5 52.1(10) 18_654 2_655
O7 Cl1 O5 52.1(10) . 2_655
O7 Cl1 O5 100.1(12) 3_665 2_655
O7 Cl1 O5 116.0(11) 2_655 2_655
O5 Cl1 O5 119.999(3) . 2_655
O5 Cl1 O5 120.000(2) 3_665 2_655
O7 O5 O7 123.3(14) 16_544 3_665
O7 O5 Cl1 61.7(7) 16_544 .
O7 O5 Cl1 61.7(7) 3_665 .
O7 O6 O7 109.4(9) 3_665 2_655
O7 O6 O7 109.4(9) 3_665 .
O7 O6 O7 109.4(9) 2_655 .
O7 O6 Cl1 70.5(9) 3_665 .
O7 O6 Cl1 70.5(9) 2_655 .
O7 O6 Cl1 70.4(9) . .
O6 O7 O5 133.3(15) . 2_655
O6 O7 Cl1 70.3(10) . .
O5 O7 Cl1 66.3(8) 2_655 .
O6 O7 O7 35.3(4) . 2_655
O5 O7 O7 120.2(8) 2_655 2_655
Cl1 O7 O7 56.8(8) . 2_655
O6 O7 O7 35.3(4) . 3_665
O5 O7 O7 103.0(18) 2_655 3_665
Cl1 O7 O7 56.8(8) . 3_665
O7 O7 O7 59.997(2) 2_655 3_665
O3 Cl2 O4 110.3(6) . .
O3 Cl2 O4 110.4(6) . 3_675
O4 Cl2 O4 108.6(6) . 3_675
O3 Cl2 O4 110.4(6) . 2_765
O4 Cl2 O4 108.6(6) . 2_765
O4 Cl2 O4 108.6(6) 3_675 2_765

loop_
_geom_bond_atom_site_label_1
_geom_bond_atom_site_label_2
_geom_bond_distance
_geom_bond_site_symmetry_2
Mn1 O1 2.201(3) .
Mn1 O1 2.201(3) 21_655
Mn1 O1 2.201(3) 3_675
Mn1 O1 2.201(3) 19_775
Mn1 O1 2.201(3) 20_565
Mn1 O1 2.201(3) 2_765
Mn2 O2 2.087(4) 20_565
Mn2 O2 2.141(4) .
Mn2 N3 2.199(5) .
Mn2 N2 2.225(5) .
Mn2 O1 2.246(4) .
Mn2 O1 2.263(4) 20_565
O1 C1 1.387(6) .
O1 Mn2 2.263(4) 21_655
O2 C12 1.344(7) .
O2 Mn2 2.087(4) 21_655
N1 C3 1.358(7) .
N1 N2 1.360(7) .
N1 C1 1.483(7) .
N2 C5 1.351(7) .
N3 C8 1.332(8) .
N3 N4 1.379(7) .
N4 C10 1.343(7) .
N4 C12 1.492(8) .
C2 C3 1.499(9) .
C3 C4 1.362(9) .
C4 C5 1.405(9) .
C5 C6 1.485(9) .
C7 C8 1.502(9) .
C8 C9 1.387(9) .
C9 C10 1.373(9) .
C10 C11 1.503(9) .
Cl1 O6 1.428(9) 16_544
Cl1 O6 1.428(9) .
Cl1 O7 1.430(10) 16_544
Cl1 O7 1.430(10) 17_554
Cl1 O7 1.430(10) 18_654
Cl1 O7 1.429(10) .
Cl1 O7 1.429(10) 3_665
Cl1 O7 1.429(10) 2_655
Cl1 O5 1.487(9) .
Cl1 O5 1.487(9) 3_665
Cl1 O5 1.487(9) 2_655
O5 O7 1.28(2) 16_544
O5 O7 1.28(2) 3_665
O6 O7 0.96(2) 3_665
O6 O7 0.96(2) 2_655
O6 O7 0.96(2) .
O7 O5 1.28(2) 2_655
O7 O7 1.57(3) 2_655
O7 O7 1.57(3) 3_665
Cl2 O3 1.334(15) .
Cl2 O4 1.418(9) .
Cl2 O4 1.418(9) 3_675
Cl2 O4 1.418(9) 2_765
O1W O1W 1.78(4) 11_564
